data_2100504
loop_
_publ_author_name
'Sharif, Shasad'
'Powell, Douglas R.'
'Schagen, David'
'Steiner, Thomas'
'Toney, Michael D.'
'Fogle, Emily'
'Limbach, Hans-Heinrich'

_publ_section_title
;
 X-ray crystallographic structures of enamine and amine Schiff bases of
 pyridoxal and its 1:1 hydrogen-bonded complexes with benzoic acid
 derivatives: evidence for coupled inter- and intramolecular proton
 transfer
;
_journal_coeditor_code SN5027
_journal_issue 3
_journal_name_full 'Acta Crystallographica Section B'
_journal_page_first 480
_journal_page_last 487
_journal_paper_doi 10.1107/S0108768105040590
_journal_volume 62
_journal_year 2006
_chemical_formula_moiety 'C9 H12 N2 O2'
_chemical_formula_sum 'C9 H12 N2 O2'
_chemical_formula_weight 180.21
_chemical_name_systematic
;
 ?
;
_space_group_IT_number 14
_symmetry_cell_setting monoclinic
_symmetry_space_group_name_Hall '-P 2ybc'
_symmetry_space_group_name_H-M 'P 1 21/c 1'
_atom_sites_solution_hydrogens geom
_atom_sites_solution_primary direct
_atom_sites_solution_secondary difmap
_audit_creation_method SHELXL-97
_cell_angle_alpha 90.00
_cell_angle_beta 106.728(5)
_cell_angle_gamma 90.00
_cell_formula_units_Z 4
_cell_length_a 11.046(2)
_cell_length_b 4.8739(8)
_cell_length_c 18.027(3)
_cell_measurement_reflns_used 2559
_cell_measurement_temperature 295(2)
_cell_measurement_theta_max 26.00
_cell_measurement_theta_min 2.31
_cell_volume 929.5(3)
_computing_cell_refinement 'Bruker SMART'
_computing_data_collection 'Bruker SMART'
_computing_data_reduction 'Bruker SAINT'
_computing_molecular_graphics 'SHELXTL (Sheldrick, 2000)'
_computing_publication_material 'SHELXTL (Sheldrick, 2000)'
_computing_structure_refinement 'SHELXTL (Sheldrick, 2000)'
_computing_structure_solution 'SHELXTL (Sheldrick, 2000)'
_diffrn_ambient_temperature 295(2)
_diffrn_measured_fraction_theta_full 0.998
_diffrn_measured_fraction_theta_max 0.998
_diffrn_measurement_device_type 'Bruker APEX'
_diffrn_measurement_method '\w scans'
_diffrn_radiation_monochromator graphite
_diffrn_radiation_source 'fine-focus sealed tube'
_diffrn_radiation_type MoK\a
_diffrn_radiation_wavelength 0.71073
_diffrn_reflns_av_R_equivalents 0.0182
_diffrn_reflns_av_sigmaI/netI 0.0158
_diffrn_reflns_limit_h_max 13
_diffrn_reflns_limit_h_min -13
_diffrn_reflns_limit_k_max 6
_diffrn_reflns_limit_k_min -5
_diffrn_reflns_limit_l_max 22
_diffrn_reflns_limit_l_min -22
_diffrn_reflns_number 7547
_diffrn_reflns_theta_full 26.00
_diffrn_reflns_theta_max 26.00
_diffrn_reflns_theta_min 2.36
_diffrn_standards_number 0
_exptl_absorpt_coefficient_mu 0.093
_exptl_absorpt_correction_T_max 0.996
_exptl_absorpt_correction_T_min 0.942
_exptl_absorpt_correction_type multi-scan
_exptl_absorpt_process_details 'SADABS (Sheldrick, 2002)'
_exptl_crystal_colour yellow
_exptl_crystal_density_diffrn 1.288
_exptl_crystal_density_method 'not measured'
_exptl_crystal_description prism
_exptl_crystal_F_000 384
_exptl_crystal_size_max 0.45
_exptl_crystal_size_mid 0.23
_exptl_crystal_size_min 0.04
_refine_diff_density_max 0.202
_refine_diff_density_min -0.151
_refine_ls_extinction_method none
_refine_ls_goodness_of_fit_ref 1.022
_refine_ls_hydrogen_treatment mixed
_refine_ls_matrix_type full
_refine_ls_number_parameters 124
_refine_ls_number_reflns 1814
_refine_ls_number_restraints 0
_refine_ls_restrained_S_all 1.022
_refine_ls_R_factor_all 0.0570
_refine_ls_R_factor_gt 0.0507
_refine_ls_shift/su_max 0.000
_refine_ls_shift/su_mean 0.000
_refine_ls_structure_factor_coef Fsqd
_refine_ls_weighting_details 'calc w=1/[\s^2^(Fo^2^)+(0.0810P)^2^+0.2100P] where P=(Fo^2^+2Fc^2^)/3'
_refine_ls_weighting_scheme calc
_refine_ls_wR_factor_gt 0.1419
_refine_ls_wR_factor_ref 0.1472
_reflns_number_gt 1575
_reflns_number_total 1814
_reflns_threshold_expression I>2\s(I)
_cod_data_source_file sn5027.cif
_cod_data_source_block compound_III_
_cod_depositor_comments
;
The following automatic conversions were performed:
'_symmetry_cell_setting' value 'Monoclinic' changed to 'monoclinic'
according to '/home/saulius/struct/CIF-dictionaries/cif_core.dic'
dictionary named 'cif_core.dic' version 2.4.1 from 2010-06-29.

Automatic conversion script
Id: cif_fix_enum 1527 2010-12-29 10:47:43Z saulius 

The following automatic conversions were performed:

'_symmetry_cell_setting' value 'Monoclinic' changed to 'monoclinic'
according to /home/saulius/struct/CIF-dictionaries/cif_core.dic
dictionary named 'cif_core.dic' version 2.4.1 from 2010-06-29.

Automatic conversion script
Id: cif_fix_values 1715 2011-07-08 13:25:40Z adriana 
;
_cod_original_sg_symbol_H-M 'P 21/c'
_cod_database_code 2100504

loop_
_symmetry_equiv_pos_as_xyz
'x, y, z'
'-x, y+1/2, -z+1/2'
'-x, -y, -z'
'x, -y-1/2, z-1/2'

loop_
_atom_site_type_symbol
_atom_site_label
_atom_site_fract_x
_atom_site_fract_y
_atom_site_fract_z
_atom_site_U_iso_or_equiv
_atom_site_adp_type
_atom_site_calc_flag
_atom_site_refinement_flags
_atom_site_occupancy
N N1 0.33158(14) 0.9353(3) 0.73842(8) 0.0563(4) Uani d . 1
C C2 0.23292(16) 0.7683(4) 0.72121(10) 0.0569(5) Uani d . 1
N N2 0.16429(14) 0.2641(3) 0.52244(8) 0.0644(4) Uani d . 1
C C3 0.20633(15) 0.5964(3) 0.65605(10) 0.0526(4) Uani d . 1
C C4 0.28744(15) 0.5949(3) 0.60903(9) 0.0483(4) Uani d . 1
C C5 0.39162(15) 0.7735(3) 0.62841(8) 0.0494(4) Uani d . 1
C C6 0.40727(17) 0.9379(3) 0.69197(9) 0.0542(4) Uani d . 1
H H6 0.4749 1.0597 0.7038 0.065 Uiso calc R 1
C C2' 0.1494(2) 0.7638(6) 0.77358(13) 0.0902(8) Uani d . 1
H H2'A 0.1846 0.8802 0.8175 0.135 Uiso d R 1
H H2'B 0.0667 0.8288 0.7458 0.135 Uiso d R 1
H H2'C 0.1433 0.5795 0.7910 0.135 Uiso d R 1
O O3' 0.10295(12) 0.4366(3) 0.64144(9) 0.0731(4) Uani d . 1
H H3' 0.101(2) 0.344(5) 0.5970(15) 0.088 Uiso d . 1
C C4' 0.26173(17) 0.4136(3) 0.54162(10) 0.0546(4) Uani d . 1
H H4' 0.3184 0.4084 0.5122 0.066 Uiso calc R 1
C C5' 0.48884(18) 0.7821(4) 0.58448(10) 0.0613(5) Uani d . 1
H H5'A 0.4460 0.7916 0.5294 0.074 Uiso calc R 1
H H5'B 0.5395 0.9468 0.5988 0.074 Uiso calc R 1
O O5' 0.56938(13) 0.5497(3) 0.59947(8) 0.0697(4) Uani d . 1
H H5' 0.604(2) 0.533(5) 0.6523(15) 0.084 Uiso d . 1
C C4" 0.1432(2) 0.0936(4) 0.45376(13) 0.0821(7) Uani d . 1
H H4"A 0.1288 -0.0924 0.4666 0.123 Uiso d R 1
H H4"B 0.0706 0.1596 0.4144 0.123 Uiso d R 1
H H4"C 0.2161 0.1009 0.4350 0.123 Uiso d R 1

loop_
_atom_site_aniso_label
_atom_site_aniso_U_11
_atom_site_aniso_U_22
_atom_site_aniso_U_33
_atom_site_aniso_U_12
_atom_site_aniso_U_13
_atom_site_aniso_U_23
N1 0.0627(8) 0.0584(9) 0.0465(7) 0.0063(7) 0.0137(6) -0.0009(6)
C2 0.0555(9) 0.0655(11) 0.0502(9) 0.0120(8) 0.0162(7) 0.0051(8)
N2 0.0666(9) 0.0588(9) 0.0595(9) -0.0012(7) 0.0050(7) -0.0049(7)
C3 0.0483(8) 0.0554(10) 0.0523(9) 0.0047(7) 0.0118(7) 0.0073(7)
C4 0.0555(9) 0.0444(8) 0.0426(8) 0.0053(7) 0.0102(7) 0.0068(6)
C5 0.0605(9) 0.0465(9) 0.0408(8) 0.0009(7) 0.0138(7) 0.0088(6)
C6 0.0643(10) 0.0499(9) 0.0472(8) -0.0053(7) 0.0142(7) 0.0008(7)
C2' 0.0741(13) 0.132(2) 0.0751(14) 0.0003(14) 0.0378(11) -0.0137(14)
O3' 0.0574(7) 0.0879(10) 0.0764(9) -0.0132(7) 0.0229(6) -0.0080(7)
C4' 0.0619(10) 0.0515(9) 0.0475(9) 0.0052(8) 0.0111(7) 0.0031(7)
C5' 0.0735(11) 0.0687(11) 0.0446(9) -0.0141(9) 0.0214(8) 0.0042(8)
O5' 0.0723(8) 0.0950(11) 0.0466(7) 0.0061(7) 0.0249(6) -0.0006(7)
C4" 0.0899(15) 0.0714(13) 0.0697(13) -0.0027(11) -0.0013(11) -0.0182(10)

loop_
_atom_type_symbol
_atom_type_description
_atom_type_scat_dispersion_real
_atom_type_scat_dispersion_imag
_atom_type_scat_source
C C 0.0033 0.0016 'International Tables Vol C Tables 4.2.6.8 and 6.1.1.4'
H H 0.0000 0.0000 'International Tables Vol C Tables 4.2.6.8 and 6.1.1.4'
N N 0.0061 0.0033 'International Tables Vol C Tables 4.2.6.8 and 6.1.1.4'
O O 0.0106 0.0060 'International Tables Vol C Tables 4.2.6.8 and 6.1.1.4'

loop_
_geom_angle_atom_site_label_1
_geom_angle_atom_site_label_2
_geom_angle_atom_site_label_3
_geom_angle
C2 N1 C6 118.57(14)
N1 C2 C3 121.54(15)
N1 C2 C2' 118.44(17)
C3 C2 C2' 120.02(18)
C4' N2 C4" 118.58(18)
O3' C3 C4 122.27(16)
O3' C3 C2 118.12(15)
C4 C3 C2 119.61(15)
C3 C4 C5 117.87(15)
C3 C4 C4' 120.10(15)
C5 C4 C4' 122.03(15)
C6 C5 C4 117.93(15)
C6 C5 C5' 119.12(15)
C4 C5 C5' 122.90(15)
N1 C6 C5 124.44(16)
N1 C6 H6 117.8
C5 C6 H6 117.8
C2 C2' H2'A 109.5
C2 C2' H2'B 109.4
H2'A C2' H2'B 109.5
C2 C2' H2'C 109.5
H2'A C2' H2'C 109.5
H2'B C2' H2'C 109.5
C3 O3' H3' 105.0(16)
N2 C4' C4 121.49(17)
N2 C4' H4' 119.3
C4 C4' H4' 119.3
O5' C5' C5 112.37(14)
O5' C5' H5'A 109.1
C5 C5' H5'A 109.1
O5' C5' H5'B 109.1
C5 C5' H5'B 109.1
H5'A C5' H5'B 107.9
C5' O5' H5' 108.4(15)
N2 C4" H4"A 109.4
N2 C4" H4"B 109.5
H4"A C4" H4"B 109.5
N2 C4" H4"C 109.5
H4"A C4" H4"C 109.5
H4"B C4" H4"C 109.5

loop_
_geom_bond_atom_site_label_1
_geom_bond_atom_site_label_2
_geom_bond_distance
N1 C2 1.323(2)
N1 C6 1.343(2)
C2 C3 1.403(3)
C2 C2' 1.498(3)
N2 C4' 1.263(2)
N2 C4" 1.453(3)
C3 O3' 1.344(2)
C3 C4 1.399(2)
C4 C5 1.405(2)
C4 C4' 1.463(2)
C5 C6 1.368(2)
C5 C5' 1.507(2)
C6 H6 0.9300
C2' H2'A 0.9600
C2' H2'B 0.9601
C2' H2'C 0.9600
O3' H3' 0.92(3)
C4' H4' 0.9300
C5' O5' 1.417(2)
C5' H5'A 0.9700
C5' H5'B 0.9700
O5' H5' 0.92(3)
C4" H4"A 0.9600
C4" H4"B 0.9601
C4" H4"C 0.9600

loop_
_geom_hbond_atom_site_label_D
_geom_hbond_atom_site_label_H
_geom_hbond_atom_site_label_A
_geom_hbond_site_symmetry_A
_geom_hbond_distance_DH
_geom_hbond_distance_HA
_geom_hbond_distance_DA
_geom_hbond_angle_DHA
O3' H3' N2 . 0.92(3) 1.73(3) 2.570(2) 152(2)
O5' H5' N1 2_646 0.92(3) 1.95(3) 2.865(2) 171(2)

loop_
_geom_torsion_atom_site_label_1
_geom_torsion_atom_site_label_2
_geom_torsion_atom_site_label_3
_geom_torsion_atom_site_label_4
_geom_torsion
C6 N1 C2 C3 -0.1(2)
C6 N1 C2 C2' 179.39(17)
N1 C2 C3 O3' -178.66(15)
C2' C2 C3 O3' 1.9(3)
N1 C2 C3 C4 1.7(2)
C2' C2 C3 C4 -177.71(17)
O3' C3 C4 C5 178.79(14)
C2 C3 C4 C5 -1.6(2)
O3' C3 C4 C4' -0.5(2)
C2 C3 C4 C4' 179.09(14)
C3 C4 C5 C6 0.0(2)
C4' C4 C5 C6 179.23(14)
C3 C4 C5 C5' 177.23(15)
C4' C4 C5 C5' -3.5(2)
C2 N1 C6 C5 -1.8(3)
C4 C5 C6 N1 1.8(2)
C5' C5 C6 N1 -175.57(16)
C4" N2 C4' C4 178.61(15)
C3 C4 C4' N2 2.9(2)
C5 C4 C4' N2 -176.32(15)
C6 C5 C5' O5' 104.48(18)
C4 C5 C5' O5' -72.7(2)

loop_
_cod_related_entry_id
_cod_related_entry_database
_cod_related_entry_code
1 ChemSpider 30654449
